data_7119364
loop_
_publ_author_name
'Phonsri, Wasinee'
'Davies, Casey G.'
'Jameson, Guy N. L.'
'Moubaraki, Boujemaa'
'Ward, Jas S.'
'Kruger, Paul E.'
'Chastanet, Guillaume'
'Murray, Keith S.'

_publ_section_title
;
 Symmetry breaking above room temperature in an Fe(ii) spin crossover
 complex with an N4O2 donor set.
;
_journal_issue 8
_journal_name_full 'Chemical communications (Cambridge, England)'
_journal_page_first 1374
_journal_page_last 1377
_journal_paper_doi 10.1039/c6cc10040f
_journal_volume 53
_journal_year 2017
_chemical_formula_moiety 'C32 H20 Cl2 Fe N4 O2'
_chemical_formula_sum 'C32 H20 Cl2 Fe N4 O2'
_chemical_formula_weight 619.27
_space_group_crystal_system monoclinic
_space_group_IT_number 14
_space_group_name_Hall '-P 2yn'
_space_group_name_H-M_alt 'P 1 21/n 1'
_symmetry_space_group_name_Hall '-P 2yn'
_symmetry_space_group_name_H-M 'P 1 21/n 1'
_atom_sites_solution_hydrogens geom
_atom_sites_solution_primary direct
_audit_creation_date 2016-05-27
_audit_creation_method
;
Olex2 1.2
(compiled 2016.02.19 svn.r3266 for OlexSys, GUI svn.r5155)
;
_audit_update_record
;
2016-07-25 deposited with the CCDC.
2017-01-06 downloaded from the CCDC.
;
_cell_angle_alpha 90
_cell_angle_beta 93.6752(18)
_cell_angle_gamma 90
_cell_formula_units_Z 4
_cell_length_a 10.2044(2)
_cell_length_b 12.8835(2)
_cell_length_c 19.3776(4)
_cell_measurement_reflns_used 7426
_cell_measurement_temperature 100.00(10)
_cell_measurement_theta_max 73.8170
_cell_measurement_theta_min 4.5760
_cell_volume 2542.30(8)
_computing_cell_refinement
;
CrysAlisPro, Agilent Technologies,
Version 1.171.37.33d (release 23-04-2014 CrysAlis171 .NET)
(compiled Apr 23 2014,17:37:27)
;
_computing_data_collection
;
CrysAlisPro, Agilent Technologies,
Version 1.171.37.33d (release 23-04-2014 CrysAlis171 .NET)
(compiled Apr 23 2014,17:37:27)
;
_computing_data_reduction
;
CrysAlisPro, Agilent Technologies,
Version 1.171.37.33d (release 23-04-2014 CrysAlis171 .NET)
(compiled Apr 23 2014,17:37:27)
;
_computing_molecular_graphics 'Olex2 (Dolomanov et al., 2009)'
_computing_publication_material 'Olex2 (Dolomanov et al., 2009)'
_computing_structure_refinement 'ShelXL (Sheldrick, 2015)'
_computing_structure_solution 'ShelXT (Sheldrick, 2015)'
_diffrn_ambient_environment N~2~
_diffrn_ambient_temperature 100.00(10)
_diffrn_detector 'CCD plate'
_diffrn_detector_area_resol_mean 10.6501
_diffrn_detector_type Atlas
_diffrn_measured_fraction_theta_full 1.000
_diffrn_measured_fraction_theta_max 0.984
_diffrn_measurement_details
;
#__ type_ start__ end____ width___ exp.time_
  1 omega  -87.00  -29.00   1.0000   10.0000
omega____ theta____ kappa____ phi______ frames
    -      -38.5000  -37.0000  -90.0000 58

#__ type_ start__ end____ width___ exp.time_
  2 omega -108.00   -8.00   1.0000   10.0000
omega____ theta____ kappa____ phi______ frames
    -      -38.5000  -77.0000 -150.0000 100

#__ type_ start__ end____ width___ exp.time_
  3 omega  -44.00  -18.00   1.0000   10.0000
omega____ theta____ kappa____ phi______ frames
    -      -38.5000  -37.0000 -180.0000 26

#__ type_ start__ end____ width___ exp.time_
  4 omega  -92.00   -2.00   1.0000   10.0000
omega____ theta____ kappa____ phi______ frames
    -      -38.5000  125.0000  -30.0000 90

#__ type_ start__ end____ width___ exp.time_
  5 omega   27.00   90.00   1.0000   10.0000
omega____ theta____ kappa____ phi______ frames
    -       42.3755   57.0000  120.0000 63

#__ type_ start__ end____ width___ exp.time_
  6 omega  131.00  163.00   1.0000   40.0000
omega____ theta____ kappa____ phi______ frames
    -      105.3576   61.0000 -120.0000 32

#__ type_ start__ end____ width___ exp.time_
  7 omega   37.00   99.00   1.0000   40.0000
omega____ theta____ kappa____ phi______ frames
    -      105.3576  -45.0000  150.0000 62

#__ type_ start__ end____ width___ exp.time_
  8 omega   38.00   85.00   1.0000   40.0000
omega____ theta____ kappa____ phi______ frames
    -      105.3576  -77.0000   90.0000 47

#__ type_ start__ end____ width___ exp.time_
  9 omega   33.00   83.00   1.0000   40.0000
omega____ theta____ kappa____ phi______ frames
    -      105.3576  -30.0000 -150.0000 50

#__ type_ start__ end____ width___ exp.time_
 10 omega   65.00   95.00   1.0000   40.0000
omega____ theta____ kappa____ phi______ frames
    -      105.3576  -45.0000  -30.0000 30

#__ type_ start__ end____ width___ exp.time_
 11 omega   26.00  102.00   1.0000   40.0000
omega____ theta____ kappa____ phi______ frames
    -      105.3576  -94.0000   30.0000 76

#__ type_ start__ end____ width___ exp.time_
 12 omega   39.00   88.00   1.0000   40.0000
omega____ theta____ kappa____ phi______ frames
    -      105.3576  -45.0000  -90.0000 49

#__ type_ start__ end____ width___ exp.time_
 13 omega   60.00  119.00   1.0000   40.0000
omega____ theta____ kappa____ phi______ frames
    -      105.3576 -125.0000  -60.0000 59

#__ type_ start__ end____ width___ exp.time_
 14 omega   42.00   82.00   1.0000   40.0000
omega____ theta____ kappa____ phi______ frames
    -      105.3576  -30.0000   60.0000 40

#__ type_ start__ end____ width___ exp.time_
 15 omega   27.00   95.00   1.0000   40.0000
omega____ theta____ kappa____ phi______ frames
    -      105.3576  -94.0000 -180.0000 68

#__ type_ start__ end____ width___ exp.time_
 16 omega   51.00  107.00   1.0000   40.0000
omega____ theta____ kappa____ phi______ frames
    -      105.3576  -94.0000  -60.0000 56

#__ type_ start__ end____ width___ exp.time_
 17 omega   28.00   54.00   1.0000   40.0000
omega____ theta____ kappa____ phi______ frames
    -      105.3576  -94.0000   90.0000 26

#__ type_ start__ end____ width___ exp.time_
 18 omega   84.00  109.00   1.0000   40.0000
omega____ theta____ kappa____ phi______ frames
    -      105.3576  -94.0000   90.0000 25

#__ type_ start__ end____ width___ exp.time_
 19 omega   21.00  172.00   1.0000   40.0000
omega____ theta____ kappa____ phi______ frames
    -      105.3576    0.0000 -120.0000 151
;
_diffrn_measurement_device 'four-circle diffractometer'
_diffrn_measurement_device_type 'SuperNova, Dual, Cu at zero, Atlas'
_diffrn_measurement_method '\f and \w scans'
_diffrn_orient_matrix_UB_11 0.0196284000
_diffrn_orient_matrix_UB_12 -0.1103655000
_diffrn_orient_matrix_UB_13 -0.0281580000
_diffrn_orient_matrix_UB_21 0.1377638000
_diffrn_orient_matrix_UB_22 -0.0042009000
_diffrn_orient_matrix_UB_23 0.0374761000
_diffrn_orient_matrix_UB_31 -0.0595142000
_diffrn_orient_matrix_UB_32 -0.0457638000
_diffrn_orient_matrix_UB_33 0.0643957000
_diffrn_radiation_monochromator mirror
_diffrn_radiation_probe x-ray
_diffrn_radiation_type CuK\a
_diffrn_radiation_wavelength 1.54184
_diffrn_reflns_av_R_equivalents 0.0477
_diffrn_reflns_av_unetI/netI 0.0400
_diffrn_reflns_Laue_measured_fraction_full 1.000
_diffrn_reflns_Laue_measured_fraction_max 0.984
_diffrn_reflns_limit_h_max 12
_diffrn_reflns_limit_h_min -12
_diffrn_reflns_limit_k_max 13
_diffrn_reflns_limit_k_min -16
_diffrn_reflns_limit_l_max 23
_diffrn_reflns_limit_l_min -18
_diffrn_reflns_number 17188
_diffrn_reflns_point_group_measured_fraction_full 1.000
_diffrn_reflns_point_group_measured_fraction_max 0.984
_diffrn_reflns_theta_full 67.684
_diffrn_reflns_theta_max 74.041
_diffrn_reflns_theta_min 4.123
_diffrn_source 'sealed X-ray tube'
_diffrn_source_type 'SuperNova (Cu) X-ray Source'
_exptl_absorpt_coefficient_mu 7.028
_exptl_absorpt_correction_T_max 1.00000
_exptl_absorpt_correction_T_min 0.66115
_exptl_absorpt_correction_type multi-scan
_exptl_absorpt_process_details
;
CrysAlisPro, Agilent Technologies,
Version 1.171.37.33d (release 23-04-2014 CrysAlis171 .NET)
(compiled Apr 23 2014,17:37:27)
Empirical absorption correction using spherical harmonics,
 implemented in SCALE3 ABSPACK scaling algorithm.
Empirical absorption correction using spherical harmonics,
 implemented in SCALE3 ABSPACK scaling algorithm.
;
_exptl_crystal_colour brown
_exptl_crystal_colour_primary brown
_exptl_crystal_density_diffrn 1.618
_exptl_crystal_description plate
_exptl_crystal_F_000 1264
_exptl_crystal_size_max 0.2485
_exptl_crystal_size_mid 0.0598
_exptl_crystal_size_min 0.0281
_refine_diff_density_max 0.504
_refine_diff_density_min -0.528
_refine_diff_density_rms 0.093
_refine_ls_extinction_method none
_refine_ls_goodness_of_fit_ref 1.020
_refine_ls_hydrogen_treatment constr
_refine_ls_matrix_type full
_refine_ls_number_parameters 370
_refine_ls_number_reflns 5085
_refine_ls_number_restraints 0
_refine_ls_restrained_S_all 1.020
_refine_ls_R_factor_all 0.0489
_refine_ls_R_factor_gt 0.0437
_refine_ls_shift/su_max 0.001
_refine_ls_shift/su_mean 0.000
_refine_ls_structure_factor_coef Fsqd
_refine_ls_weighting_details 'w=1/[\s^2^(Fo^2^)+(0.0745P)^2^+1.3920P] where P=(Fo^2^+2Fc^2^)/3'
_refine_ls_weighting_scheme calc
_refine_ls_wR_factor_gt 0.1137
_refine_ls_wR_factor_ref 0.1186
_reflns_Friedel_coverage 0.000
_reflns_number_gt 4525
_reflns_number_total 5085
_reflns_threshold_expression 'I > 2\s(I)'
_cod_data_source_file c6cc10040f2.cif
_cod_data_source_block WS74-100K_scale
_cod_depositor_comments 'Adding full bibliography for 7119364--7119369.cif.'
_cod_original_cell_volume 2542.30(9)
_cod_database_code 7119364
_shelxl_version_number 2014/6
_shelx_space_group_comment
;
The symmetry employed for this shelxl refinement is uniquely defined
by the following loop, which should always be used as a source of
symmetry information in preference to the above space-group names.
They are only intended as comments.
;
_reflns_odcompleteness_completeness 99.98
_reflns_odcompleteness_iscentric 1
_reflns_odcompleteness_theta 66.97
_olex2_refinement_description
;
1. Fixed Uiso
 At 1.2 times of:
  All C(H) groups
2.a Aromatic/amide H refined with riding coordinates:
 C2(H2), C3(H3), C5(H5), C7(H7), C9(H9), C10(H10), C11(H11), C13(H13),
 C14(H14), C15(H15), C18(H18), C19(H19), C21(H21), C23(H23), C25(H25), C26(H26),
  C27(H27), C29(H29), C30(H30), C31(H31)
;
_ins_header
;
TITL WS74-100K_scale in P2(1)/n 
REM P2(1)/n (#14 in standard setting)
CELL 1.54184  10.204382  12.883501  19.377646  90.0000  93.6752  90.0000
ZERR    4.00   0.000231   0.000245   0.000376   0.0000   0.0018   0.0000
LATT  1
SYMM -x+1/2, y+1/2,-z+1/2 
SFAC C H N O Cl Fe
UNIT 128.00 80.00 16.00 8.00 8.00 4.00
TREF
HKLF 4
END
;
_olex2_submission_special_instructions 'No special instructions were received'

loop_
_space_group_symop_operation_xyz
'x, y, z'
'-x+1/2, y+1/2, -z+1/2'
'-x, -y, -z'
'x-1/2, -y-1/2, z-1/2'

loop_
_atom_site_label
_atom_site_type_symbol
_atom_site_fract_x
_atom_site_fract_y
_atom_site_fract_z
_atom_site_U_iso_or_equiv
_atom_site_adp_type
_atom_site_occupancy
_atom_site_site_symmetry_order
_atom_site_calc_flag
_atom_site_refinement_flags_posn
Fe1 Fe 0.36847(3) 0.74923(3) 0.49204(2) 0.01460(12) Uani 1 1 d .
Cl1 Cl 0.78096(6) 0.54374(5) 0.23208(3) 0.02641(15) Uani 1 1 d .
Cl2 Cl 0.76913(6) 1.00564(5) 0.76432(3) 0.02630(15) Uani 1 1 d .
O1 O 0.50025(16) 0.79303(13) 0.42912(8) 0.0187(3) Uani 1 1 d .
O2 O 0.50923(16) 0.71989(13) 0.56287(8) 0.0193(3) Uani 1 1 d .
N1 N 0.37402(19) 0.60486(15) 0.46404(10) 0.0168(4) Uani 1 1 d .
N2 N 0.23836(19) 0.69993(15) 0.55374(10) 0.0168(4) Uani 1 1 d .
N3 N 0.22788(19) 0.78499(15) 0.42272(10) 0.0163(4) Uani 1 1 d .
N4 N 0.35333(19) 0.89345(15) 0.51855(10) 0.0169(4) Uani 1 1 d .
C1 C 0.5559(2) 0.73381(19) 0.38554(12) 0.0178(5) Uani 1 1 d .
C2 C 0.6447(2) 0.7798(2) 0.34056(12) 0.0212(5) Uani 1 1 d .
H2 H 0.6583 0.8512 0.3428 0.025 Uiso 1 1 calc R
C3 C 0.7109(2) 0.7231(2) 0.29423(12) 0.0221(5) Uani 1 1 d .
H3 H 0.7689 0.7556 0.2661 0.026 Uiso 1 1 calc R
C4 C 0.6906(2) 0.6156(2) 0.28954(12) 0.0214(5) Uani 1 1 d .
C5 C 0.6049(2) 0.56725(19) 0.33031(12) 0.0202(5) Uani 1 1 d .
H5 H 0.5919 0.4960 0.3262 0.024 Uiso 1 1 calc R
C6 C 0.5360(2) 0.62406(18) 0.37850(11) 0.0172(4) Uani 1 1 d .
C7 C 0.4487(2) 0.56542(18) 0.41875(12) 0.0177(4) Uani 1 1 d .
H7 H 0.4453 0.4940 0.4120 0.021 Uiso 1 1 calc R
C8 C 0.2844(2) 0.54131(18) 0.49818(11) 0.0167(4) Uani 1 1 d .
C9 C 0.2640(2) 0.43592(19) 0.48953(12) 0.0203(5) Uani 1 1 d .
H9 H 0.3126 0.3987 0.4589 0.024 Uiso 1 1 calc R
C10 C 0.1695(2) 0.38496(19) 0.52720(13) 0.0233(5) Uani 1 1 d .
H10 H 0.1566 0.3140 0.5211 0.028 Uiso 1 1 calc R
C11 C 0.0961(2) 0.4375(2) 0.57253(13) 0.0227(5) Uani 1 1 d .
H11 H 0.0331 0.4024 0.5961 0.027 Uiso 1 1 calc R
C12 C 0.1158(2) 0.54476(19) 0.58353(12) 0.0207(5) Uani 1 1 d .
C13 C 0.0474(2) 0.6044(2) 0.63054(12) 0.0230(5) Uani 1 1 d .
H13 H -0.0170 0.5739 0.6557 0.028 Uiso 1 1 calc R
C14 C 0.0767(2) 0.7075(2) 0.63881(12) 0.0233(5) Uani 1 1 d .
H14 H 0.0331 0.7476 0.6700 0.028 Uiso 1 1 calc R
C15 C 0.1736(3) 0.75222(18) 0.59947(13) 0.0210(5) Uani 1 1 d .
H15 H 0.1931 0.8222 0.6060 0.025 Uiso 1 1 calc R
C16 C 0.2107(2) 0.59605(18) 0.54555(11) 0.0171(4) Uani 1 1 d .
C17 C 0.5643(2) 0.78710(18) 0.60503(12) 0.0176(4) Uani 1 1 d .
C18 C 0.6678(3) 0.75326(18) 0.65249(14) 0.0224(5) Uani 1 1 d .
H18 H 0.6940 0.6842 0.6513 0.027 Uiso 1 1 calc R
C19 C 0.7307(2) 0.8185(2) 0.69996(12) 0.0225(5) Uani 1 1 d .
H19 H 0.7973 0.7933 0.7305 0.027 Uiso 1 1 calc R
C20 C 0.6937(2) 0.92367(19) 0.70211(12) 0.0208(5) Uani 1 1 d .
C21 C 0.5977(2) 0.96152(19) 0.65630(12) 0.0203(5) Uani 1 1 d .
H21 H 0.5759 1.0316 0.6574 0.024 Uiso 1 1 calc R
C22 C 0.5311(2) 0.89538(18) 0.60721(11) 0.0179(4) Uani 1 1 d .
C23 C 0.4301(2) 0.94333(18) 0.56359(12) 0.0187(4) Uani 1 1 d .
H23 H 0.4185 1.0146 0.5676 0.022 Uiso 1 1 calc R
C24 C 0.2504(2) 0.94669(18) 0.48106(11) 0.0181(4) Uani 1 1 d .
C25 C 0.2101(2) 1.04791(19) 0.49016(12) 0.0219(5) Uani 1 1 d .
H25 H 0.2526 1.0892 0.5240 0.026 Uiso 1 1 calc R
C26 C 0.1048(3) 1.0883(2) 0.44815(13) 0.0246(5) Uani 1 1 d .
H26 H 0.0792 1.1568 0.4543 0.030 Uiso 1 1 calc R
C27 C 0.0388(2) 1.02919(19) 0.39827(13) 0.0232(5) Uani 1 1 d .
H27 H -0.0308 1.0577 0.3713 0.028 Uiso 1 1 calc R
C28 C 0.0766(2) 0.92496(19) 0.38792(12) 0.0196(5) Uani 1 1 d .
C29 C 0.0154(2) 0.85926(19) 0.33706(12) 0.0204(5) Uani 1 1 d .
H29 H -0.0561 0.8825 0.3091 0.025 Uiso 1 1 calc R
C30 C 0.0629(3) 0.76125(19) 0.32972(13) 0.0213(5) Uani 1 1 d .
H30 H 0.0251 0.7175 0.2959 0.026 Uiso 1 1 calc R
C31 C 0.1699(2) 0.72621(19) 0.37358(12) 0.0183(4) Uani 1 1 d .
H31 H 0.2008 0.6591 0.3677 0.022 Uiso 1 1 calc R
C32 C 0.1831(2) 0.88479(18) 0.42981(11) 0.0164(4) Uani 1 1 d .

loop_
_atom_site_aniso_label
_atom_site_aniso_U_11
_atom_site_aniso_U_22
_atom_site_aniso_U_33
_atom_site_aniso_U_23
_atom_site_aniso_U_13
_atom_site_aniso_U_12
Fe1 0.0165(2) 0.0107(2) 0.0169(2) -0.00057(12) 0.00333(14) 0.00053(12)
Cl1 0.0269(3) 0.0299(3) 0.0232(3) -0.0049(2) 0.0084(2) 0.0040(2)
Cl2 0.0281(3) 0.0260(3) 0.0243(3) -0.0046(2) -0.0023(2) -0.0037(2)
O1 0.0218(8) 0.0142(8) 0.0205(8) -0.0015(6) 0.0041(6) -0.0012(6)
O2 0.0217(8) 0.0143(8) 0.0222(8) -0.0011(6) 0.0030(6) 0.0012(6)
N1 0.0166(9) 0.0158(9) 0.0179(9) 0.0006(7) 0.0005(7) 0.0011(7)
N2 0.0181(9) 0.0139(9) 0.0185(9) 0.0009(7) 0.0016(7) 0.0017(7)
N3 0.0187(9) 0.0127(9) 0.0182(9) 0.0005(7) 0.0061(7) -0.0007(7)
N4 0.0180(9) 0.0148(9) 0.0176(9) 0.0010(7) 0.0005(7) 0.0010(7)
C1 0.0170(11) 0.0187(11) 0.0176(11) -0.0005(9) 0.0011(8) 0.0006(9)
C2 0.0227(12) 0.0176(11) 0.0233(11) 0.0026(9) 0.0023(9) -0.0018(9)
C3 0.0191(11) 0.0264(12) 0.0210(11) 0.0018(10) 0.0035(9) -0.0030(10)
C4 0.0195(11) 0.0263(13) 0.0186(10) -0.0048(9) 0.0016(8) 0.0031(9)
C5 0.0199(11) 0.0187(11) 0.0220(11) -0.0027(9) 0.0008(9) 0.0014(9)
C6 0.0171(10) 0.0156(11) 0.0186(10) -0.0013(8) -0.0001(8) 0.0009(8)
C7 0.0189(11) 0.0129(10) 0.0213(10) -0.0015(8) 0.0004(8) 0.0012(8)
C8 0.0157(10) 0.0154(11) 0.0186(10) 0.0016(8) -0.0016(8) -0.0002(8)
C9 0.0212(11) 0.0163(11) 0.0231(11) -0.0030(9) 0.0002(9) 0.0013(9)
C10 0.0255(12) 0.0189(12) 0.0249(12) 0.0027(9) -0.0041(9) -0.0040(10)
C11 0.0197(11) 0.0222(12) 0.0262(12) 0.0071(10) 0.0005(9) -0.0058(9)
C12 0.0184(11) 0.0225(12) 0.0211(11) 0.0046(9) -0.0005(8) -0.0028(9)
C13 0.0200(11) 0.0289(13) 0.0203(11) 0.0071(10) 0.0031(9) 0.0013(10)
C14 0.0253(12) 0.0256(13) 0.0195(11) 0.0015(9) 0.0049(9) 0.0047(10)
C15 0.0217(12) 0.0203(13) 0.0215(12) 0.0002(8) 0.0044(9) 0.0037(9)
C16 0.0172(10) 0.0162(11) 0.0178(10) 0.0010(8) -0.0002(8) -0.0011(8)
C17 0.0177(10) 0.0165(11) 0.0190(10) -0.0018(9) 0.0046(8) -0.0012(9)
C18 0.0256(13) 0.0172(12) 0.0248(13) -0.0010(9) 0.0044(10) 0.0026(9)
C19 0.0197(11) 0.0257(13) 0.0221(11) 0.0023(9) 0.0020(9) 0.0001(9)
C20 0.0210(11) 0.0220(12) 0.0195(10) -0.0020(9) 0.0028(9) -0.0029(9)
C21 0.0199(11) 0.0199(12) 0.0214(11) -0.0023(9) 0.0042(9) -0.0010(9)
C22 0.0178(10) 0.0180(11) 0.0184(10) 0.0003(8) 0.0056(8) -0.0005(8)
C23 0.0190(11) 0.0146(10) 0.0233(11) -0.0007(9) 0.0070(9) 0.0001(9)
C24 0.0197(11) 0.0167(11) 0.0183(10) 0.0006(8) 0.0050(8) 0.0014(9)
C25 0.0256(12) 0.0179(12) 0.0222(11) -0.0027(9) 0.0014(9) 0.0035(9)
C26 0.0288(13) 0.0173(11) 0.0278(12) -0.0013(9) 0.0014(10) 0.0052(10)
C27 0.0246(12) 0.0189(12) 0.0259(12) 0.0014(9) -0.0007(9) 0.0047(9)
C28 0.0199(11) 0.0187(11) 0.0206(11) 0.0027(9) 0.0046(8) -0.0003(9)
C29 0.0186(11) 0.0192(12) 0.0234(11) 0.0028(9) 0.0006(8) 0.0000(9)
C30 0.0212(12) 0.0208(12) 0.0218(12) 0.0002(9) 0.0014(9) -0.0035(9)
C31 0.0192(11) 0.0147(10) 0.0214(11) -0.0014(9) 0.0042(8) -0.0011(9)
C32 0.0161(10) 0.0145(11) 0.0191(10) 0.0002(8) 0.0048(8) -0.0003(8)

loop_
_atom_type_symbol
_atom_type_description
_atom_type_scat_dispersion_real
_atom_type_scat_dispersion_imag
_atom_type_scat_source
C C 0.0181 0.0091 'International Tables Vol C Tables 4.2.6.8 and 6.1.1.4'
H H 0.0000 0.0000 'International Tables Vol C Tables 4.2.6.8 and 6.1.1.4'
Cl Cl 0.3639 0.7018 'International Tables Vol C Tables 4.2.6.8 and 6.1.1.4'
Fe Fe -1.1336 3.1974 'International Tables Vol C Tables 4.2.6.8 and 6.1.1.4'
N N 0.0311 0.0180 'International Tables Vol C Tables 4.2.6.8 and 6.1.1.4'
O O 0.0492 0.0322 'International Tables Vol C Tables 4.2.6.8 and 6.1.1.4'

loop_
_exptl_crystal_face_index_h
_exptl_crystal_face_index_k
_exptl_crystal_face_index_l
_exptl_crystal_face_perp_dist
_exptl_oxdiff_crystal_face_indexfrac_h
_exptl_oxdiff_crystal_face_indexfrac_k
_exptl_oxdiff_crystal_face_indexfrac_l
_exptl_oxdiff_crystal_face_x
_exptl_oxdiff_crystal_face_y
_exptl_oxdiff_crystal_face_z
-6 0 -6 0.0197 -6.0036 -0.0127 -6.0076 0.0527 -1.0522 -0.0290
6 0 6 0.0287 6.0036 0.0127 6.0076 -0.0527 1.0522 0.0290
1 8 1 0.1199 0.9945 8.0163 1.0031 -0.8934 0.1409 -0.3614
0 -8 -5 0.1016 0.0089 -8.0101 -5.0134 1.0254 -0.1530 0.0432
-5 0 9 0.0096 -5.0108 -0.0220 9.0259 -0.3501 -0.3520 0.8804
5 0 -9 0.0186 5.0108 0.0220 -9.0259 0.3501 0.3520 -0.8804

loop_
_geom_angle_atom_site_label_1
_geom_angle_atom_site_label_2
_geom_angle_atom_site_label_3
_geom_angle
O1 Fe1 O2 89.42(7)
O1 Fe1 N3 90.42(7)
N1 Fe1 O1 93.94(8)
N1 Fe1 O2 88.72(8)
N1 Fe1 N2 83.82(8)
N1 Fe1 N3 93.85(8)
N2 Fe1 O1 177.75(7)
N2 Fe1 O2 90.29(7)
N2 Fe1 N3 89.97(8)
N3 Fe1 O2 177.43(7)
N4 Fe1 O1 87.61(7)
N4 Fe1 O2 93.82(8)
N4 Fe1 N1 177.04(8)
N4 Fe1 N2 94.64(8)
N4 Fe1 N3 83.61(8)
C1 O1 Fe1 125.75(15)
C17 O2 Fe1 125.63(16)
C7 N1 Fe1 126.29(16)
C7 N1 C8 120.7(2)
C8 N1 Fe1 113.01(15)
C15 N2 Fe1 129.34(17)
C15 N2 C16 117.7(2)
C16 N2 Fe1 112.90(15)
C31 N3 Fe1 129.24(17)
C31 N3 C32 118.0(2)
C32 N3 Fe1 112.69(15)
C23 N4 Fe1 126.56(16)
C23 N4 C24 119.9(2)
C24 N4 Fe1 113.45(15)
O1 C1 C2 118.4(2)
O1 C1 C6 125.2(2)
C2 C1 C6 116.4(2)
C1 C2 H2 118.7
C3 C2 C1 122.6(2)
C3 C2 H2 118.7
C2 C3 H3 120.2
C2 C3 C4 119.5(2)
C4 C3 H3 120.2
C3 C4 Cl1 118.74(19)
C5 C4 Cl1 120.6(2)
C5 C4 C3 120.7(2)
C4 C5 H5 119.6
C4 C5 C6 120.8(2)
C6 C5 H5 119.6
C1 C6 C7 123.8(2)
C5 C6 C1 120.1(2)
C5 C6 C7 116.1(2)
N1 C7 C6 124.8(2)
N1 C7 H7 117.6
C6 C7 H7 117.6
C9 C8 N1 127.3(2)
C9 C8 C16 119.2(2)
C16 C8 N1 113.6(2)
C8 C9 H9 120.1
C8 C9 C10 119.8(2)
C10 C9 H9 120.1
C9 C10 H10 119.2
C11 C10 C9 121.5(2)
C11 C10 H10 119.2
C10 C11 H11 119.9
C10 C11 C12 120.2(2)
C12 C11 H11 119.9
C11 C12 C16 118.3(2)
C13 C12 C11 124.0(2)
C13 C12 C16 117.7(2)
C12 C13 H13 120.3
C14 C13 C12 119.4(2)
C14 C13 H13 120.3
C13 C14 H14 120.4
C13 C14 C15 119.2(2)
C15 C14 H14 120.4
N2 C15 C14 123.5(2)
N2 C15 H15 118.3
C14 C15 H15 118.3
N2 C16 C8 116.6(2)
N2 C16 C12 122.4(2)
C8 C16 C12 121.0(2)
O2 C17 C18 118.5(2)
O2 C17 C22 125.1(2)
C18 C17 C22 116.4(2)
C17 C18 H18 118.6
C19 C18 C17 122.7(2)
C19 C18 H18 118.6
C18 C19 H19 120.2
C18 C19 C20 119.6(2)
C20 C19 H19 120.2
C19 C20 Cl2 119.72(19)
C21 C20 Cl2 119.89(19)
C21 C20 C19 120.4(2)
C20 C21 H21 119.6
C20 C21 C22 120.9(2)
C22 C21 H21 119.6
C21 C22 C17 120.0(2)
C21 C22 C23 115.7(2)
C23 C22 C17 124.4(2)
N4 C23 C22 124.2(2)
N4 C23 H23 117.9
C22 C23 H23 117.9
N4 C24 C32 113.4(2)
C25 C24 N4 127.5(2)
C25 C24 C32 119.1(2)
C24 C25 H25 120.1
C24 C25 C26 119.9(2)
C26 C25 H25 120.1
C25 C26 H26 119.2
C27 C26 C25 121.7(2)
C27 C26 H26 119.2
C26 C27 H27 120.0
C26 C27 C28 120.0(2)
C28 C27 H27 120.0
C29 C28 C27 123.7(2)
C32 C28 C27 118.2(2)
C32 C28 C29 118.1(2)
C28 C29 H29 120.6
C30 C29 C28 118.9(2)
C30 C29 H29 120.6
C29 C30 H30 120.0
C29 C30 C31 120.0(2)
C31 C30 H30 120.0
N3 C31 C30 122.8(2)
N3 C31 H31 118.6
C30 C31 H31 118.6
N3 C32 C24 116.6(2)
N3 C32 C28 122.3(2)
C28 C32 C24 121.2(2)

loop_
_geom_bond_atom_site_label_1
_geom_bond_atom_site_label_2
_geom_bond_distance
Fe1 O1 1.9553(16)
Fe1 O2 1.9590(17)
Fe1 N1 1.939(2)
Fe1 N2 1.9491(19)
Fe1 N3 1.956(2)
Fe1 N4 1.937(2)
Cl1 C4 1.755(2)
Cl2 C20 1.744(2)
O1 C1 1.296(3)
O2 C17 1.294(3)
N1 C7 1.302(3)
N1 C8 1.422(3)
N2 C15 1.323(3)
N2 C16 1.375(3)
N3 C31 1.326(3)
N3 C32 1.374(3)
N4 C23 1.304(3)
N4 C24 1.415(3)
C1 C2 1.426(3)
C1 C6 1.434(3)
C2 H2 0.9300
C2 C3 1.369(4)
C3 H3 0.9300
C3 C4 1.402(4)
C4 C5 1.366(3)
C5 H5 0.9300
C5 C6 1.410(3)
C6 C7 1.436(3)
C7 H7 0.9300
C8 C9 1.382(3)
C8 C16 1.412(3)
C9 H9 0.9300
C9 C10 1.409(3)
C10 H10 0.9300
C10 C11 1.369(4)
C11 H11 0.9300
C11 C12 1.411(4)
C12 C13 1.410(4)
C12 C16 1.417(3)
C13 H13 0.9300
C13 C14 1.369(4)
C14 H14 0.9300
C14 C15 1.410(4)
C15 H15 0.9300
C17 C18 1.424(4)
C17 C22 1.437(3)
C18 H18 0.9300
C18 C19 1.374(4)
C19 H19 0.9300
C19 C20 1.408(4)
C20 C21 1.369(3)
C21 H21 0.9300
C21 C22 1.418(3)
C22 C23 1.430(3)
C23 H23 0.9300
C24 C25 1.382(3)
C24 C32 1.417(3)
C25 H25 0.9300
C25 C26 1.406(3)
C26 H26 0.9300
C26 C27 1.373(4)
C27 H27 0.9300
C27 C28 1.415(3)
C28 C29 1.414(3)
C28 C32 1.412(3)
C29 H29 0.9300
C29 C30 1.364(4)
C30 H30 0.9300
C30 C31 1.413(3)
C31 H31 0.9300
